data_4075291
loop_
_publ_author_name
'Wang, Yuzhong'
'Quillian, Brandon'
'Wei, Pingrong'
'Wannere, Chaitanya S.'
'Schleyer, Paul v. R.'
'Robinson, Gregory H.'

_publ_section_title
;
 A Self-Assembled Organometallic Sphere:&#x00A0;
 [{(t-BuC5H4)(t-BuC5H3)Zr(\m-H)Na}2]4
;
_journal_issue 13
_journal_name_full Organometallics
_journal_page_first 3286
_journal_paper_doi 10.1021/om0601899
_journal_volume 25
_journal_year 2006
_chemical_formula_sum 'C80 H124 Na4 O2 Zr4'
_chemical_formula_weight 1574.64
_chemical_name_systematic
; 
 ? 
;
_space_group_IT_number 15
_symmetry_cell_setting monoclinic
_symmetry_space_group_name_Hall '-C 2yc'
_symmetry_space_group_name_H-M 'C 1 2/c 1'
_atom_sites_solution_hydrogens geom
_atom_sites_solution_primary direct
_atom_sites_solution_secondary difmap
_audit_creation_method SHELXL-97
_cell_angle_alpha 90.00
_cell_angle_beta 108.274(6)
_cell_angle_gamma 90.00
_cell_formula_units_Z 4
_cell_length_a 33.464(12)
_cell_length_b 13.172(5)
_cell_length_c 19.356(7)
_cell_measurement_temperature 100(2)
_cell_volume 8102(5)
_computing_structure_refinement 'SHELXL-97 (Sheldrick, 1997)'
_computing_structure_solution 'SHELXS-97 (Sheldrick, 1990)'
_diffrn_ambient_temperature 100(2)
_diffrn_measured_fraction_theta_full 0.994
_diffrn_measured_fraction_theta_max 0.994
_diffrn_radiation_monochromator graphite
_diffrn_radiation_source 'fine-focus sealed tube'
_diffrn_radiation_type MoK\a
_diffrn_radiation_wavelength 0.71073
_diffrn_reflns_av_R_equivalents 0.1832
_diffrn_reflns_av_sigmaI/netI 0.2073
_diffrn_reflns_limit_h_max 39
_diffrn_reflns_limit_h_min -39
_diffrn_reflns_limit_k_max 12
_diffrn_reflns_limit_k_min -15
_diffrn_reflns_limit_l_max 22
_diffrn_reflns_limit_l_min -23
_diffrn_reflns_number 25316
_diffrn_reflns_theta_full 25.00
_diffrn_reflns_theta_max 25.00
_diffrn_reflns_theta_min 2.12
_exptl_absorpt_coefficient_mu 0.563
_exptl_absorpt_correction_T_max 0.9616
_exptl_absorpt_correction_T_min 0.8861
_exptl_absorpt_correction_type multi-scan
_exptl_absorpt_process_details 'BRUKER SADABS'
_exptl_crystal_colour red
_exptl_crystal_density_diffrn 1.291
_exptl_crystal_density_method 'not measured'
_exptl_crystal_F_000 3296
_exptl_crystal_size_max 0.22
_exptl_crystal_size_mid 0.10
_exptl_crystal_size_min 0.07
_refine_diff_density_max 1.445
_refine_diff_density_min -1.009
_refine_diff_density_rms 0.141
_refine_ls_extinction_method none
_refine_ls_goodness_of_fit_ref 1.032
_refine_ls_hydrogen_treatment constr
_refine_ls_matrix_type full
_refine_ls_number_parameters 419
_refine_ls_number_reflns 7099
_refine_ls_number_restraints 0
_refine_ls_restrained_S_all 1.032
_refine_ls_R_factor_all 0.1989
_refine_ls_R_factor_gt 0.0752
_refine_ls_shift/su_max 0.002
_refine_ls_shift/su_mean 0.000
_refine_ls_structure_factor_coef Fsqd
_refine_ls_weighting_details 'calc w=1/[\s^2^(Fo^2^)+(0.1000P)^2^+0.1344P] where P=(Fo^2^+2Fc^2^)/3'
_refine_ls_weighting_scheme calc
_refine_ls_wR_factor_gt 0.1712
_refine_ls_wR_factor_ref 0.2402
_reflns_number_gt 3150
_reflns_number_total 7099
_reflns_threshold_expression >2sigma(I)
_cod_data_source_file om0601899si20060411_054942.cif
_cod_data_source_block uga484_0m
_cod_original_cell_volume 8101(5)
_cod_original_sg_symbol_H-M C2/c
_cod_database_code 4075291

loop_
_symmetry_equiv_pos_as_xyz
'x, y, z'
'-x, y, -z+1/2'
'x+1/2, y+1/2, z'
'-x+1/2, y+1/2, -z+1/2'
'-x, -y, -z'
'x, -y, z-1/2'
'-x+1/2, -y+1/2, -z'
'x+1/2, -y+1/2, z-1/2'

loop_
_atom_site_label
_atom_site_type_symbol
_atom_site_fract_x
_atom_site_fract_y
_atom_site_fract_z
_atom_site_U_iso_or_equiv
_atom_site_adp_type
_atom_site_occupancy
_atom_site_symmetry_multiplicity
_atom_site_calc_flag
_atom_site_refinement_flags
_atom_site_disorder_assembly
_atom_site_disorder_group
Zr1 Zr 0.10820(3) 0.60388(8) 0.38799(6) 0.0354(3) Uani 1 1 d . A .
Zr2 Zr 0.13344(3) 0.74382(8) 0.26692(6) 0.0354(3) Uani 1 1 d . A .
Na1 Na 0.01034(13) 0.6925(3) 0.3374(2) 0.0443(11) Uani 1 1 d . . .
Na2 Na 0.1667(3) 0.9295(4) 0.3837(3) 0.111(3) Uani 1 1 d . . .
C1 C 0.1514(3) 0.7495(8) 0.3936(6) 0.041(3) Uani 1 1 d . A .
C2 C 0.1229(4) 0.7765(8) 0.4354(6) 0.042(3) Uani 1 1 d . A .
H2A H 0.1022 0.8337 0.4230 0.050 Uiso 1 1 calc R . .
C3 C 0.1333(3) 0.7190(8) 0.5013(6) 0.039(3) Uani 1 1 d . . .
C4 C 0.1674(3) 0.6569(9) 0.5041(6) 0.047(3) Uani 1 1 d . A .
H4A H 0.1828 0.6115 0.5453 0.056 Uiso 1 1 calc R . .
C5 C 0.1777(3) 0.6746(9) 0.4397(6) 0.045(3) Uani 1 1 d . . .
H5A H 0.2033 0.6457 0.4308 0.054 Uiso 1 1 calc R A .
C6 C 0.1168(4) 0.7360(9) 0.5663(6) 0.047(3) Uani 1 1 d . A .
C7 C 0.1441(3) 0.8210(9) 0.6127(6) 0.052(3) Uani 1 1 d . . .
H7A H 0.1735 0.7987 0.6303 0.078 Uiso 1 1 calc R A .
H7B H 0.1343 0.8360 0.6543 0.078 Uiso 1 1 calc R . .
H7C H 0.1419 0.8822 0.5830 0.078 Uiso 1 1 calc R . .
C8 C 0.0708(3) 0.7720(10) 0.5404(6) 0.052(3) Uani 1 1 d . . .
H8A H 0.0611 0.7825 0.5826 0.078 Uiso 1 1 calc R A .
H8B H 0.0533 0.7206 0.5084 0.078 Uiso 1 1 calc R . .
H8C H 0.0688 0.8360 0.5137 0.078 Uiso 1 1 calc R . .
C9 C 0.1201(4) 0.6413(9) 0.6133(6) 0.052(3) Uani 1 1 d . . .
H9A H 0.1495 0.6186 0.6306 0.079 Uiso 1 1 calc R A .
H9B H 0.1025 0.5873 0.5843 0.079 Uiso 1 1 calc R . .
H9C H 0.1106 0.6573 0.6550 0.079 Uiso 1 1 calc R . .
C10 C 0.0805(3) 0.4396(8) 0.3230(6) 0.040(3) Uani 1 1 d . . .
H10A H 0.0547 0.4347 0.2796 0.048 Uiso 1 1 calc R A .
C11 C 0.1215(3) 0.4543(8) 0.3189(7) 0.040(3) Uani 1 1 d . A .
H11A H 0.1299 0.4560 0.2737 0.048 Uiso 1 1 calc R . .
C12 C 0.1486(4) 0.4461(8) 0.3907(7) 0.045(3) Uani 1 1 d . . .
H12A H 0.1799 0.4419 0.4049 0.054 Uiso 1 1 calc R A .
C13 C 0.1242(4) 0.4250(8) 0.4382(7) 0.049(3) Uani 1 1 d . A .
H13A H 0.1356 0.4061 0.4908 0.059 Uiso 1 1 calc R . .
C14 C 0.0812(3) 0.4188(7) 0.3940(6) 0.039(3) Uani 1 1 d . A .
C15 C 0.0459(4) 0.3806(9) 0.4211(6) 0.049(3) Uani 1 1 d . . .
C16 C 0.0033(3) 0.4087(9) 0.3676(6) 0.051(3) Uani 1 1 d . A .
H16A H 0.0011 0.3811 0.3195 0.077 Uiso 1 1 calc R . .
H16B H 0.0006 0.4828 0.3645 0.077 Uiso 1 1 calc R . .
H16C H -0.0191 0.3805 0.3843 0.077 Uiso 1 1 calc R . .
C17 C 0.0496(4) 0.2652(9) 0.4268(8) 0.069(4) Uani 1 1 d . A .
H17A H 0.0478 0.2368 0.3791 0.103 Uiso 1 1 calc R . .
H17B H 0.0267 0.2380 0.4427 0.103 Uiso 1 1 calc R . .
H17C H 0.0767 0.2468 0.4622 0.103 Uiso 1 1 calc R . .
C18 C 0.0486(4) 0.4231(11) 0.4961(6) 0.070(4) Uani 1 1 d . A .
H18A H 0.0760 0.4054 0.5311 0.104 Uiso 1 1 calc R . .
H18B H 0.0261 0.3941 0.5121 0.104 Uiso 1 1 calc R . .
H18C H 0.0457 0.4972 0.4931 0.104 Uiso 1 1 calc R . .
C19 C 0.0687(3) 0.6773(8) 0.2764(6) 0.037(3) Uani 1 1 d . . .
C20 C 0.0626(3) 0.7890(7) 0.2647(5) 0.033(3) Uani 1 1 d . . .
H20A H 0.0564 0.8360 0.3006 0.039 Uiso 1 1 calc R . .
C21 C 0.0626(3) 0.8198(8) 0.1940(6) 0.042(3) Uani 1 1 d . . .
C22 C 0.0669(3) 0.7313(9) 0.1588(6) 0.038(3) Uani 1 1 d . . .
H22A H 0.070(3) 0.722(7) 0.112(4) 0.02(2) Uiso 1 1 d . . .
C23 C 0.0699(3) 0.6476(9) 0.2061(6) 0.035(3) Uani 1 1 d . . .
H23A H 0.078(3) 0.583(7) 0.193(4) 0.02(2) Uiso 1 1 d . . .
C24 C 0.0503(3) 0.9229(9) 0.1572(6) 0.046(3) Uani 1 1 d . A .
C25 C 0.0034(4) 0.9248(10) 0.1150(7) 0.070(4) Uani 1 1 d . . .
H25A H -0.0128 0.9127 0.1485 0.105 Uiso 1 1 calc R A .
H25B H -0.0030 0.8716 0.0777 0.105 Uiso 1 1 calc R . .
H25C H -0.0041 0.9912 0.0918 0.105 Uiso 1 1 calc R . .
C26 C 0.0604(4) 1.0103(9) 0.2119(7) 0.063(4) Uani 1 1 d . . .
H26A H 0.0905 1.0100 0.2390 0.095 Uiso 1 1 calc R A .
H26B H 0.0442 1.0021 0.2458 0.095 Uiso 1 1 calc R . .
H26C H 0.0529 1.0749 0.1859 0.095 Uiso 1 1 calc R . .
C27 C 0.0748(4) 0.9437(10) 0.1029(6) 0.054(3) Uani 1 1 d . . .
H27A H 0.1051 0.9434 0.1289 0.081 Uiso 1 1 calc R A .
H27B H 0.0666 1.0101 0.0800 0.081 Uiso 1 1 calc R . .
H27C H 0.0682 0.8908 0.0654 0.081 Uiso 1 1 calc R . .
C28 C 0.2124(3) 0.7050(9) 0.2976(7) 0.045(3) Uani 1 1 d . . .
H28A H 0.2344 0.7171 0.3455 0.054 Uiso 1 1 calc R A .
C29 C 0.1892(3) 0.6163(9) 0.2765(7) 0.044(3) Uani 1 1 d . A .
H29A H 0.1932 0.5528 0.3062 0.053 Uiso 1 1 calc R . .
C30 C 0.1659(4) 0.6234(9) 0.2038(7) 0.048(3) Uani 1 1 d . . .
H30A H 0.1509 0.5654 0.1730 0.057 Uiso 1 1 calc R A .
C31 C 0.1742(4) 0.7182(10) 0.1765(7) 0.050(3) Uani 1 1 d . A .
H31A H 0.1651 0.7400 0.1244 0.060 Uiso 1 1 calc R . .
C32 C 0.2031(3) 0.7699(9) 0.2362(7) 0.046(3) Uani 1 1 d . A .
C33 C 0.2285(3) 0.8648(9) 0.2313(7) 0.055(4) Uani 1 1 d . . .
C34 C 0.2655(4) 0.8302(11) 0.2064(7) 0.070(4) Uani 1 1 d . A .
H34A H 0.2828 0.7818 0.2418 0.105 Uiso 1 1 calc R . .
H34B H 0.2826 0.8892 0.2030 0.105 Uiso 1 1 calc R . .
H34C H 0.2548 0.7974 0.1587 0.105 Uiso 1 1 calc R . .
C35 C 0.2021(4) 0.9415(11) 0.1755(9) 0.098(6) Uani 1 1 d . A .
H35A H 0.1784 0.9648 0.1908 0.147 Uiso 1 1 calc R . .
H35B H 0.1914 0.9088 0.1277 0.147 Uiso 1 1 calc R . .
H35C H 0.2197 0.9997 0.1723 0.147 Uiso 1 1 calc R . .
C36 C 0.2458(4) 0.9196(11) 0.3036(8) 0.079(5) Uani 1 1 d . A .
H36A H 0.2627 0.8724 0.3403 0.119 Uiso 1 1 calc R . .
H36B H 0.2224 0.9452 0.3189 0.119 Uiso 1 1 calc R . .
H36C H 0.2634 0.9765 0.2981 0.119 Uiso 1 1 calc R . .
O1 O 0.1834(2) 1.0827(5) 0.4318(4) 0.0446(19) Uani 1 1 d . A .
C37 C 0.1099(8) 1.052(2) 0.4301(14) 0.044(8) Uiso 0.395(10) 1 d P A 1
H37A H 0.0843 1.0854 0.4322 0.065 Uiso 0.395(10) 1 calc PR A 1
H37B H 0.1197 1.0039 0.4707 0.065 Uiso 0.395(10) 1 calc PR A 1
H37C H 0.1040 1.0146 0.3840 0.065 Uiso 0.395(10) 1 calc PR A 1
C38 C 0.1438(10) 1.130(3) 0.4351(17) 0.061(10) Uiso 0.395(10) 1 d P A 1
H38A H 0.1336 1.1793 0.3946 0.074 Uiso 0.395(10) 1 calc PR A 1
H38B H 0.1495 1.1682 0.4814 0.074 Uiso 0.395(10) 1 calc PR A 1
C39 C 0.2135(9) 1.161(3) 0.4449(17) 0.056(9) Uiso 0.395(10) 1 d P A 1
H39A H 0.2167 1.1945 0.4921 0.068 Uiso 0.395(10) 1 calc PR A 1
H39B H 0.2056 1.2124 0.4057 0.068 Uiso 0.395(10) 1 calc PR A 1
C40 C 0.2523(10) 1.109(3) 0.4461(16) 0.063(10) Uiso 0.395(10) 1 d P A 1
H40A H 0.2751 1.1586 0.4544 0.095 Uiso 0.395(10) 1 calc PR A 1
H40B H 0.2482 1.0748 0.3994 0.095 Uiso 0.395(10) 1 calc PR A 1
H40C H 0.2596 1.0586 0.4854 0.095 Uiso 0.395(10) 1 calc PR A 1
C37' C 0.1399(8) 1.175(2) 0.3313(12) 0.091(8) Uiso 0.605(10) 1 d P A 2
H37D H 0.1327 1.2442 0.3124 0.136 Uiso 0.605(10) 1 calc PR A 2
H37E H 0.1147 1.1414 0.3353 0.136 Uiso 0.605(10) 1 calc PR A 2
H37F H 0.1512 1.1370 0.2981 0.136 Uiso 0.605(10) 1 calc PR A 2
C38' C 0.1728(8) 1.181(2) 0.4056(12) 0.075(7) Uiso 0.605(10) 1 d P A 2
H38C H 0.1981 1.2163 0.4021 0.090 Uiso 0.605(10) 1 calc PR A 2
H38D H 0.1616 1.2190 0.4395 0.090 Uiso 0.605(10) 1 calc PR A 2
C39' C 0.2154(7) 1.082(2) 0.4990(12) 0.079(8) Uiso 0.605(10) 1 d P A 2
H39C H 0.2062 1.1197 0.5356 0.095 Uiso 0.605(10) 1 calc PR A 2
H39D H 0.2410 1.1146 0.4943 0.095 Uiso 0.605(10) 1 calc PR A 2
C40' C 0.2247(6) 0.9695(17) 0.5229(10) 0.064(6) Uiso 0.605(10) 1 d P A 2
H40D H 0.2472 0.9669 0.5696 0.095 Uiso 0.605(10) 1 calc PR A 2
H40E H 0.2334 0.9326 0.4862 0.095 Uiso 0.605(10) 1 calc PR A 2
H40F H 0.1992 0.9382 0.5282 0.095 Uiso 0.605(10) 1 calc PR A 2
H1 H 0.059(3) 0.605(9) 0.412(5) 0.08(4) Uiso 1 1 d . . .
H2 H 0.148(4) 0.879(10) 0.284(6) 0.10(4) Uiso 1 1 d . . .

loop_
_atom_site_aniso_label
_atom_site_aniso_U_11
_atom_site_aniso_U_22
_atom_site_aniso_U_33
_atom_site_aniso_U_23
_atom_site_aniso_U_13
_atom_site_aniso_U_12
Zr1 0.0404(6) 0.0136(6) 0.0616(7) -0.0003(5) 0.0293(5) -0.0035(5)
Zr2 0.0400(6) 0.0134(6) 0.0664(7) -0.0024(5) 0.0363(5) -0.0024(5)
Na1 0.045(3) 0.036(3) 0.065(3) 0.003(2) 0.037(2) 0.004(2)
Na2 0.222(8) 0.026(3) 0.123(5) -0.034(3) 0.107(5) -0.061(4)
C1 0.054(7) 0.017(6) 0.060(7) -0.005(6) 0.032(6) -0.023(6)
C2 0.061(8) 0.015(6) 0.060(8) -0.016(5) 0.036(6) -0.015(5)
C3 0.047(7) 0.017(6) 0.060(8) -0.006(5) 0.028(6) -0.013(5)
C4 0.041(7) 0.028(7) 0.072(9) -0.008(6) 0.018(6) -0.008(6)
C5 0.036(7) 0.035(8) 0.068(8) -0.006(6) 0.022(6) -0.009(6)
C6 0.061(8) 0.036(8) 0.048(7) -0.002(6) 0.025(6) -0.009(6)
C7 0.057(8) 0.046(9) 0.055(8) -0.009(6) 0.022(6) -0.012(7)
C8 0.057(8) 0.055(9) 0.060(8) -0.004(6) 0.041(6) 0.004(7)
C9 0.082(9) 0.028(7) 0.056(8) 0.008(6) 0.034(7) 0.006(6)
C10 0.050(7) 0.011(6) 0.058(7) -0.003(5) 0.017(6) -0.010(5)
C11 0.040(7) 0.010(6) 0.080(9) -0.003(6) 0.032(6) 0.000(5)
C12 0.043(7) 0.009(6) 0.089(10) 0.003(6) 0.031(7) 0.005(5)
C13 0.055(8) 0.017(7) 0.078(9) 0.013(6) 0.025(7) 0.007(6)
C14 0.054(8) 0.005(6) 0.066(8) -0.003(5) 0.029(6) -0.014(5)
C15 0.046(7) 0.029(8) 0.072(9) 0.013(6) 0.016(6) -0.018(6)
C16 0.053(8) 0.033(8) 0.078(8) 0.014(6) 0.036(7) -0.005(6)
C17 0.062(8) 0.033(8) 0.122(11) 0.029(8) 0.044(8) -0.010(7)
C18 0.084(10) 0.060(11) 0.075(10) 0.014(7) 0.039(8) -0.016(8)
C19 0.047(7) 0.016(6) 0.061(7) -0.004(5) 0.038(6) 0.000(5)
C20 0.042(6) 0.011(6) 0.057(7) 0.006(5) 0.034(5) 0.005(5)
C21 0.048(7) 0.020(7) 0.074(8) 0.008(6) 0.040(6) -0.002(5)
C22 0.039(7) 0.035(8) 0.055(7) 0.001(6) 0.034(6) -0.003(5)
C23 0.038(7) 0.019(6) 0.059(8) 0.005(6) 0.032(6) -0.001(5)
C24 0.047(7) 0.030(8) 0.070(8) 0.015(6) 0.028(6) -0.004(6)
C25 0.053(8) 0.041(9) 0.120(11) 0.050(8) 0.032(8) 0.010(6)
C26 0.088(10) 0.018(7) 0.107(10) 0.016(7) 0.064(8) 0.014(7)
C27 0.054(8) 0.050(9) 0.066(8) 0.016(6) 0.029(6) -0.019(6)
C28 0.041(7) 0.030(7) 0.074(8) 0.006(6) 0.031(6) -0.001(6)
C29 0.038(7) 0.022(7) 0.085(9) 0.001(6) 0.037(6) 0.009(6)
C30 0.054(8) 0.027(8) 0.084(9) -0.021(6) 0.052(7) 0.001(6)
C31 0.045(7) 0.057(9) 0.066(8) 0.006(7) 0.043(6) -0.006(6)
C32 0.030(6) 0.029(7) 0.090(9) 0.006(7) 0.033(6) 0.004(5)
C33 0.026(6) 0.039(8) 0.105(10) 0.030(7) 0.029(6) -0.002(6)
C34 0.045(8) 0.077(11) 0.101(10) 0.027(8) 0.041(7) -0.007(7)
C35 0.037(8) 0.066(12) 0.182(16) 0.059(11) 0.021(9) 0.001(8)
C36 0.065(9) 0.055(10) 0.138(13) -0.034(9) 0.060(9) -0.033(8)
O1 0.051(5) 0.019(5) 0.065(5) 0.000(4) 0.021(4) 0.000(4)

loop_
_atom_type_symbol
_atom_type_description
_atom_type_scat_dispersion_real
_atom_type_scat_dispersion_imag
_atom_type_scat_source
C C 0.0033 0.0016 'International Tables Vol C Tables 4.2.6.8 and 6.1.1.4'
H H 0.0000 0.0000 'International Tables Vol C Tables 4.2.6.8 and 6.1.1.4'
Na Na 0.0362 0.0249 'International Tables Vol C Tables 4.2.6.8 and 6.1.1.4'
Zr Zr -2.9673 0.5597 'International Tables Vol C Tables 4.2.6.8 and 6.1.1.4'
O O 0.0106 0.0060 'International Tables Vol C Tables 4.2.6.8 and 6.1.1.4'

loop_
_geom_angle_atom_site_label_1
_geom_angle_atom_site_label_2
_geom_angle_atom_site_label_3
_geom_angle
_geom_angle_site_symmetry_1
_geom_angle_site_symmetry_3
C19 Zr1 C1 82.5(4) . .
C19 Zr1 C5 114.3(4) . .
C1 Zr1 C5 34.7(4) . .
C19 Zr1 C2 87.2(4) . .
C1 Zr1 C2 35.6(3) . .
C5 Zr1 C2 55.3(4) . .
C19 Zr1 C12 120.7(4) . .
C1 Zr1 C12 110.9(4) . .
C5 Zr1 C12 82.3(4) . .
C2 Zr1 C12 137.0(4) . .
C19 Zr1 C11 88.6(4) . .
C1 Zr1 C11 116.8(3) . .
C5 Zr1 C11 102.4(4) . .
C2 Zr1 C11 152.4(3) . .
C12 Zr1 C11 32.8(3) . .
C19 Zr1 C10 83.3(4) . .
C1 Zr1 C10 146.5(3) . .
C5 Zr1 C10 133.8(4) . .
C2 Zr1 C10 169.2(4) . .
C12 Zr1 C10 53.4(4) . .
C11 Zr1 C10 32.7(3) . .
C19 Zr1 C13 136.2(4) . .
C1 Zr1 C13 132.6(4) . .
C5 Zr1 C13 98.0(4) . .
C2 Zr1 C13 136.6(4) . .
C12 Zr1 C13 33.2(3) . .
C11 Zr1 C13 54.7(4) . .
C10 Zr1 C13 52.9(4) . .
C19 Zr1 C3 118.5(4) . .
C1 Zr1 C3 57.2(3) . .
C5 Zr1 C3 53.6(3) . .
C2 Zr1 C3 32.9(3) . .
C12 Zr1 C3 116.5(4) . .
C11 Zr1 C3 148.6(4) . .
C10 Zr1 C3 153.7(3) . .
C13 Zr1 C3 104.3(4) . .
C19 Zr1 C4 138.0(4) . .
C1 Zr1 C4 56.9(4) . .
C5 Zr1 C4 32.7(3) . .
C2 Zr1 C4 54.0(4) . .
C12 Zr1 C4 86.8(4) . .
C11 Zr1 C4 117.5(4) . .
C10 Zr1 C4 136.5(4) . .
C13 Zr1 C4 84.6(4) . .
C3 Zr1 C4 31.3(3) . .
C19 Zr1 C14 108.7(4) . .
C1 Zr1 C14 164.0(4) . .
C5 Zr1 C14 130.0(4) . .
C2 Zr1 C14 151.9(3) . .
C12 Zr1 C14 53.8(4) . .
C11 Zr1 C14 53.9(3) . .
C10 Zr1 C14 31.4(3) . .
C13 Zr1 C14 32.1(3) . .
C3 Zr1 C14 122.3(3) . .
C4 Zr1 C14 113.3(4) . .
C19 Zr1 Zr2 46.7(2) . .
C1 Zr1 Zr2 45.1(3) . .
C5 Zr1 Zr2 69.5(3) . .
C2 Zr1 Zr2 71.3(2) . .
C12 Zr1 Zr2 103.0(3) . .
C11 Zr1 Zr2 86.1(3) . .
C10 Zr1 Zr2 105.1(2) . .
C13 Zr1 Zr2 136.1(3) . .
C3 Zr1 Zr2 100.8(2) . .
C4 Zr1 Zr2 99.8(3) . .
C14 Zr1 Zr2 136.3(2) . .
C19 Zr1 H1 86(3) . .
C1 Zr1 H1 124(4) . .
C5 Zr1 H1 136(3) . .
C2 Zr1 H1 89(3) . .
C12 Zr1 H1 122(4) . .
C11 Zr1 H1 118(3) . .
C10 Zr1 H1 85(3) . .
C13 Zr1 H1 91(3) . .
C3 Zr1 H1 82(3) . .
C4 Zr1 H1 106(3) . .
C14 Zr1 H1 70(4) . .
Zr2 Zr1 H1 128(3) . .
C1 Zr2 C19 82.7(3) . .
C1 Zr2 C20 86.5(4) . .
C19 Zr2 C20 36.0(3) . .
C1 Zr2 C23 115.0(3) . .
C19 Zr2 C23 34.4(3) . .
C20 Zr2 C23 54.6(4) . .
C1 Zr2 C30 122.4(4) . .
C19 Zr2 C30 110.7(4) . .
C20 Zr2 C30 136.9(4) . .
C23 Zr2 C30 83.0(4) . .
C1 Zr2 C29 90.2(4) . .
C19 Zr2 C29 115.1(4) . .
C20 Zr2 C29 151.1(4) . .
C23 Zr2 C29 101.9(4) . .
C30 Zr2 C29 32.6(3) . .
C1 Zr2 C21 117.2(4) . .
C19 Zr2 C21 58.7(3) . .
C20 Zr2 C21 33.2(3) . .
C23 Zr2 C21 54.4(4) . .
C30 Zr2 C21 117.2(4) . .
C29 Zr2 C21 148.8(4) . .
C1 Zr2 C22 137.6(3) . .
C19 Zr2 C22 57.3(3) . .
C20 Zr2 C22 53.4(3) . .
C23 Zr2 C22 33.0(3) . .
C30 Zr2 C22 87.6(4) . .
C29 Zr2 C22 117.6(4) . .
C21 Zr2 C22 31.5(3) . .
C1 Zr2 C31 134.9(4) . .
C19 Zr2 C31 133.9(4) . .
C20 Zr2 C31 138.3(4) . .
C23 Zr2 C31 100.0(4) . .
C30 Zr2 C31 32.8(4) . .
C29 Zr2 C31 53.8(4) . .
C21 Zr2 C31 106.0(4) . .
C22 Zr2 C31 86.9(4) . .
C1 Zr2 C28 81.7(4) . .
C19 Zr2 C28 142.9(4) . .
C20 Zr2 C28 168.1(4) . .
C23 Zr2 C28 133.3(4) . .
C30 Zr2 C28 53.4(4) . .
C29 Zr2 C28 31.9(3) . .
C21 Zr2 C28 156.2(3) . .
C22 Zr2 C28 138.5(4) . .
C31 Zr2 C28 53.2(4) . .
C1 Zr2 C32 106.3(4) . .
C19 Zr2 C32 164.1(4) . .
C20 Zr2 C32 154.4(3) . .
C23 Zr2 C32 131.8(4) . .
C30 Zr2 C32 53.4(4) . .
C29 Zr2 C32 53.0(4) . .
C21 Zr2 C32 124.4(3) . .
C22 Zr2 C32 115.9(4) . .
C31 Zr2 C32 32.1(3) . .
C28 Zr2 C32 31.8(3) . .
C1 Zr2 Na2 48.1(3) . .
C19 Zr2 Na2 109.8(3) . .
C20 Zr2 Na2 87.0(3) . .
C23 Zr2 Na2 140.9(3) . .
C30 Zr2 Na2 135.9(3) . .
C29 Zr2 Na2 111.7(3) . .
C21 Zr2 Na2 98.3(3) . .
C22 Zr2 Na2 129.6(3) . .
C31 Zr2 Na2 115.6(3) . .
C28 Zr2 Na2 83.5(3) . .
C32 Zr2 Na2 85.7(3) . .
C1 Zr2 H2 79(3) . .
C19 Zr2 H2 123(4) . .
C20 Zr2 H2 89(4) . .
C23 Zr2 H2 137(4) . .
C30 Zr2 H2 125(4) . .
C29 Zr2 H2 119(4) . .
C21 Zr2 H2 83(4) . .
C22 Zr2 H2 109(4) . .
C31 Zr2 H2 94(4) . .
C28 Zr2 H2 87(4) . .
C32 Zr2 H2 73(4) . .
Na2 Zr2 H2 31(3) . .
C19 Na1 C23 132.9(4) . 2
C19 Na1 C22 155.1(4) . 2
C23 Na1 C22 31.1(3) 2 2
C19 Na1 C20 31.3(3) . .
C23 Na1 C20 131.7(4) 2 .
C22 Na1 C20 132.6(4) 2 .
C19 Na1 C21 131.5(4) . 2
C23 Na1 C21 49.0(3) 2 2
C22 Na1 C21 28.7(3) 2 2
C20 Na1 C21 104.3(3) . 2
C19 Na1 C19 106.8(3) . 2
C23 Na1 C19 29.7(3) 2 2
C22 Na1 C19 50.5(3) 2 2
C20 Na1 C19 102.2(3) . 2
C21 Na1 C19 50.1(3) 2 2
C19 Na1 C20 108.4(3) . 2
C23 Na1 C20 47.3(3) 2 2
C22 Na1 C20 47.1(3) 2 2
C20 Na1 C20 89.0(3) . 2
C21 Na1 C20 28.6(3) 2 2
C19 Na1 C20 29.9(3) 2 2
C19 Na1 Na1 57.8(3) . 2
C23 Na1 Na1 78.6(3) 2 2
C22 Na1 Na1 97.9(3) 2 2
C20 Na1 Na1 56.6(2) . 2
C21 Na1 Na1 83.6(3) 2 2
C19 Na1 Na1 49.7(2) 2 2
C20 Na1 Na1 55.2(2) 2 2
C19 Na1 Zr1 44.9(3) . .
C23 Na1 Zr1 146.3(3) 2 .
C22 Na1 Zr1 159.5(3) 2 .
C20 Na1 Zr1 66.6(2) . .
C21 Na1 Zr1 164.5(3) 2 .
C19 Na1 Zr1 142.0(2) 2 .
C20 Na1 Zr1 153.3(2) 2 .
Na1 Na1 Zr1 100.12(14) 2 .
C19 Na1 H1 75(3) . .
C23 Na1 H1 125(3) 2 .
C22 Na1 H1 128(3) 2 .
C20 Na1 H1 97(3) . .
C21 Na1 H1 151(3) 2 .
C19 Na1 H1 143(3) 2 .
C20 Na1 H1 173(3) 2 .
Na1 Na1 H1 125(3) 2 .
Zr1 Na1 H1 31(3) . .
O1 Na2 C1 151.7(4) . .
O1 Na2 C40' 54.8(5) . .
C1 Na2 C40' 101.7(6) . .
O1 Na2 C37 57.2(6) . .
C1 Na2 C37 110.4(7) . .
C40' Na2 C37 85.4(7) . .
O1 Na2 C2 125.9(3) . .
C1 Na2 C2 31.2(3) . .
C40' Na2 C2 94.1(5) . .
C37 Na2 C2 79.7(6) . .
O1 Na2 C38 28.2(6) . .
C1 Na2 C38 138.2(7) . .
C40' Na2 C38 72.0(8) . .
C37 Na2 C38 29.9(8) . .
C2 Na2 C38 107.1(7) . .
O1 Na2 C39' 24.8(5) . .
C1 Na2 C39' 130.9(6) . .
C40' Na2 C39' 30.2(6) . .
C37 Na2 C39' 69.8(7) . .
C2 Na2 C39' 115.0(5) . .
C38 Na2 C39' 46.8(7) . .
O1 Na2 Zr2 162.5(3) . .
C1 Na2 Zr2 45.3(3) . .
C40' Na2 Zr2 141.0(5) . .
C37 Na2 Zr2 121.6(6) . .
C2 Na2 Zr2 67.3(2) . .
C38 Na2 Zr2 144.8(7) . .
C39' Na2 Zr2 168.2(5) . .
O1 Na2 H2 133(4) . .
C1 Na2 H2 75(4) . .
C40' Na2 H2 156(4) . .
C37 Na2 H2 118(4) . .
C2 Na2 H2 94(4) . .
C38 Na2 H2 127(4) . .
C39' Na2 H2 151(4) . .
Zr2 Na2 H2 29(4) . .
C5 C1 C2 101.6(9) . .
C5 C1 Zr2 122.5(8) . .
C2 C1 Zr2 125.8(8) . .
C5 C1 Zr1 73.7(6) . .
C2 C1 Zr1 74.4(5) . .
Zr2 C1 Zr1 88.5(3) . .
C5 C1 Na2 127.9(8) . .
C2 C1 Na2 89.8(7) . .
Zr2 C1 Na2 86.6(4) . .
Zr1 C1 Na2 156.2(6) . .
C3 C2 C1 110.1(10) . .
C3 C2 Zr1 78.8(6) . .
C1 C2 Zr1 70.1(5) . .
C3 C2 Na2 132.8(7) . .
C1 C2 Na2 59.0(5) . .
Zr1 C2 Na2 126.2(4) . .
C3 C2 H2A 124.7 . .
C1 C2 H2A 124.7 . .
Zr1 C2 H2A 124.7 . .
Na2 C2 H2A 77.1 . .
C4 C3 C2 108.3(9) . .
C4 C3 C6 123.6(10) . .
C2 C3 C6 127.1(10) . .
C4 C3 Zr1 74.5(6) . .
C2 C3 Zr1 68.2(6) . .
C6 C3 Zr1 132.5(7) . .
C3 C4 C5 107.0(11) . .
C3 C4 Zr1 74.2(6) . .
C5 C4 Zr1 67.0(6) . .
C3 C4 H4A 126.5 . .
C5 C4 H4A 126.5 . .
Zr1 C4 H4A 126.5 . .
C4 C5 C1 113.0(10) . .
C4 C5 Zr1 80.3(7) . .
C1 C5 Zr1 71.5(6) . .
C4 C5 H5A 123.2 . .
C1 C5 H5A 123.2 . .
Zr1 C5 H5A 123.2 . .
C8 C6 C9 109.0(9) . .
C8 C6 C3 110.9(9) . .
C9 C6 C3 112.9(10) . .
C8 C6 C7 108.5(10) . .
C9 C6 C7 109.0(9) . .
C3 C6 C7 106.4(9) . .
C6 C7 H7A 109.5 . .
C6 C7 H7B 109.5 . .
H7A C7 H7B 109.5 . .
C6 C7 H7C 109.5 . .
H7A C7 H7C 109.5 . .
H7B C7 H7C 109.5 . .
C6 C8 H8A 109.5 . .
C6 C8 H8B 109.5 . .
H8A C8 H8B 109.5 . .
C6 C8 H8C 109.5 . .
H8A C8 H8C 109.5 . .
H8B C8 H8C 109.5 . .
C6 C9 H9A 109.5 . .
C6 C9 H9B 109.5 . .
H9A C9 H9B 109.5 . .
C6 C9 H9C 109.5 . .
H9A C9 H9C 109.5 . .
H9B C9 H9C 109.5 . .
C14 C10 C11 111.5(10) . .
C14 C10 Zr1 77.8(6) . .
C11 C10 Zr1 72.5(6) . .
C14 C10 H10A 124.0 . .
C11 C10 H10A 124.0 . .
Zr1 C10 H10A 124.0 . .
C12 C11 C10 105.6(9) . .
C12 C11 Zr1 72.5(6) . .
C10 C11 Zr1 74.8(6) . .
C12 C11 H11A 126.7 . .
C10 C11 H11A 126.7 . .
Zr1 C11 H11A 126.7 . .
C11 C12 C13 109.2(10) . .
C11 C12 Zr1 74.7(6) . .
C13 C12 Zr1 76.1(6) . .
C11 C12 H12A 124.9 . .
C13 C12 H12A 124.9 . .
Zr1 C12 H12A 124.9 . .
C14 C13 C12 107.2(11) . .
C14 C13 Zr1 76.8(6) . .
C12 C13 Zr1 70.7(6) . .
C14 C13 H13A 126.0 . .
C12 C13 H13A 126.0 . .
Zr1 C13 H13A 126.0 . .
C10 C14 C13 106.3(10) . .
C10 C14 C15 129.1(10) . .
C13 C14 C15 123.9(10) . .
C10 C14 Zr1 70.9(6) . .
C13 C14 Zr1 71.0(6) . .
C15 C14 Zr1 129.8(7) . .
C14 C15 C16 110.3(9) . .
C14 C15 C17 107.5(10) . .
C16 C15 C17 109.2(10) . .
C14 C15 C18 112.6(9) . .
C16 C15 C18 108.7(11) . .
C17 C15 C18 108.5(10) . .
C15 C16 H16A 109.5 . .
C15 C16 H16B 109.5 . .
H16A C16 H16B 109.5 . .
C15 C16 H16C 109.5 . .
H16A C16 H16C 109.5 . .
H16B C16 H16C 109.5 . .
C15 C17 H17A 109.5 . .
C15 C17 H17B 109.5 . .
H17A C17 H17B 109.5 . .
C15 C17 H17C 109.5 . .
H17A C17 H17C 109.5 . .
H17B C17 H17C 109.5 . .
C15 C18 H18A 109.5 . .
C15 C18 H18B 109.5 . .
H18A C18 H18B 109.5 . .
C15 C18 H18C 109.5 . .
H18A C18 H18C 109.5 . .
H18B C18 H18C 109.5 . .
C23 C19 C20 99.8(9) . .
C23 C19 Zr1 125.8(8) . .
C20 C19 Zr1 123.6(7) . .
C23 C19 Zr2 74.4(6) . .
C20 C19 Zr2 73.3(5) . .
Zr1 C19 Zr2 87.7(4) . .
C23 C19 Na1 135.0(8) . .
C20 C19 Na1 84.6(5) . .
Zr1 C19 Na1 84.3(3) . .
Zr2 C19 Na1 146.8(5) . .
C23 C19 Na1 65.3(6) . 2
C20 C19 Na1 76.5(6) . 2
Zr1 C19 Na1 148.1(4) . 2
Zr2 C19 Na1 123.6(4) . 2
Na1 C19 Na1 72.5(3) . 2
C21 C20 C19 112.6(9) . .
C21 C20 Zr2 78.1(6) . .
C19 C20 Zr2 70.7(5) . .
C21 C20 Na1 141.3(8) . .
C19 C20 Na1 64.1(5) . .
Zr2 C20 Na1 128.7(4) . .
C21 C20 Na1 74.0(6) . 2
C19 C20 Na1 73.6(6) . 2
Zr2 C20 Na1 120.7(4) . 2
Na1 C20 Na1 68.2(3) . 2
C21 C20 H20A 123.6 . .
C19 C20 H20A 123.6 . .
Zr2 C20 H20A 123.6 . .
Na1 C20 H20A 69.0 . .
Na1 C20 H20A 115.5 2 .
C22 C21 C20 105.4(9) . .
C22 C21 C24 125.0(10) . .
C20 C21 C24 128.3(10) . .
C22 C21 Zr2 73.7(7) . .
C20 C21 Zr2 68.8(6) . .
C24 C21 Zr2 132.2(7) . .
C22 C21 Na1 67.4(6) . 2
C20 C21 Na1 77.4(6) . 2
C24 C21 Na1 109.6(7) . 2
Zr2 C21 Na1 118.0(4) . 2
C21 C22 C23 109.6(10) . .
C21 C22 Zr2 74.9(7) . .
C23 C22 Zr2 69.6(6) . .
C21 C22 Na1 84.0(6) . 2
C23 C22 Na1 72.8(6) . 2
Zr2 C22 Na1 126.8(4) . 2
C21 C22 H22A 130(6) . .
C23 C22 H22A 121(6) . .
Zr2 C22 H22A 118(5) . .
Na1 C22 H22A 113(5) 2 .
C22 C23 C19 112.6(10) . .
C22 C23 Zr2 77.4(7) . .
C19 C23 Zr2 71.2(6) . .
C22 C23 Na1 76.1(6) . 2
C19 C23 Na1 85.0(7) . 2
Zr2 C23 Na1 133.6(5) . 2
C22 C23 H23A 119(5) . .
C19 C23 H23A 127(5) . .
Zr2 C23 H23A 109(5) . .
Na1 C23 H23A 118(5) 2 .
C25 C24 C26 108.9(10) . .
C25 C24 C21 110.1(9) . .
C26 C24 C21 112.2(10) . .
C25 C24 C27 108.0(10) . .
C26 C24 C27 106.8(9) . .
C21 C24 C27 110.7(9) . .
C24 C25 H25A 109.5 . .
C24 C25 H25B 109.5 . .
H25A C25 H25B 109.5 . .
C24 C25 H25C 109.5 . .
H25A C25 H25C 109.5 . .
H25B C25 H25C 109.5 . .
C24 C26 H26A 109.5 . .
C24 C26 H26B 109.5 . .
H26A C26 H26B 109.5 . .
C24 C26 H26C 109.5 . .
H26A C26 H26C 109.5 . .
H26B C26 H26C 109.5 . .
C24 C27 H27A 109.5 . .
C24 C27 H27B 109.5 . .
H27A C27 H27B 109.5 . .
C24 C27 H27C 109.5 . .
H27A C27 H27C 109.5 . .
H27B C27 H27C 109.5 . .
C29 C28 C32 107.8(11) . .
C29 C28 Zr2 70.2(6) . .
C32 C28 Zr2 75.3(6) . .
C29 C28 H28A 125.9 . .
C32 C28 H28A 125.9 . .
Zr2 C28 H28A 125.9 . .
C30 C29 C28 109.1(11) . .
C30 C29 Zr2 72.9(6) . .
C28 C29 Zr2 77.9(7) . .
C30 C29 H29A 124.9 . .
C28 C29 H29A 124.9 . .
Zr2 C29 H29A 124.9 . .
C29 C30 C31 108.9(11) . .
C29 C30 Zr2 74.5(6) . .
C31 C30 Zr2 77.5(6) . .
C29 C30 H30A 124.9 . .
C31 C30 H30A 124.9 . .
Zr2 C30 H30A 124.9 . .
C30 C31 C32 106.4(11) . .
C30 C31 Zr2 69.7(5) . .
C32 C31 Zr2 75.7(6) . .
C30 C31 H31A 126.5 . .
C32 C31 H31A 126.5 . .
Zr2 C31 H31A 126.5 . .
C28 C32 C31 107.9(11) . .
C28 C32 C33 124.3(11) . .
C31 C32 C33 126.0(11) . .
C28 C32 Zr2 72.9(6) . .
C31 C32 Zr2 72.2(5) . .
C33 C32 Zr2 132.6(8) . .
C36 C33 C32 112.9(10) . .
C36 C33 C34 108.6(10) . .
C32 C33 C34 107.3(10) . .
C36 C33 C35 107.7(13) . .
C32 C33 C35 111.8(10) . .
C34 C33 C35 108.5(10) . .
C33 C34 H34A 109.5 . .
C33 C34 H34B 109.5 . .
H34A C34 H34B 109.5 . .
C33 C34 H34C 109.5 . .
H34A C34 H34C 109.5 . .
H34B C34 H34C 109.5 . .
C33 C35 H35A 109.5 . .
C33 C35 H35B 109.5 . .
H35A C35 H35B 109.5 . .
C33 C35 H35C 109.5 . .
H35A C35 H35C 109.5 . .
H35B C35 H35C 109.5 . .
C33 C36 H36A 109.5 . .
C33 C36 H36B 109.5 . .
H36A C36 H36B 109.5 . .
C33 C36 H36C 109.5 . .
H36A C36 H36C 109.5 . .
H36B C36 H36C 109.5 . .
C38' O1 C39 58.3(15) . .
C38' O1 C39' 112.3(15) . .
C39 O1 C39' 62.8(15) . .
C38' O1 C38 59.7(15) . .
C39 O1 C38 106.4(19) . .
C39' O1 C38 113.3(16) . .
C38' O1 Na2 133.5(11) . .
C39 O1 Na2 144.4(14) . .
C39' O1 Na2 113.6(11) . .
C38 O1 Na2 106.8(14) . .
C38 C37 Na2 81.2(17) . .
C38 C37 H37A 109.5 . .
Na2 C37 H37A 162.3 . .
C38 C37 H37B 109.5 . .
Na2 C37 H37B 78.7 . .
H37A C37 H37B 109.5 . .
C38 C37 H37C 109.5 . .
Na2 C37 H37C 52.9 . .
H37A C37 H37C 109.5 . .
H37B C37 H37C 109.5 . .
O1 C38 C37 112(3) . .
O1 C38 Na2 44.9(10) . .
C37 C38 Na2 68.9(17) . .
O1 C38 H38A 109.3 . .
C37 C38 H38A 109.3 . .
Na2 C38 H38A 111.8 . .
O1 C38 H38B 109.3 . .
C37 C38 H38B 109.3 . .
Na2 C38 H38B 138.2 . .
H38A C38 H38B 108.0 . .
O1 C39 C40 104(3) . .
O1 C39 H39A 110.9 . .
C40 C39 H39A 110.9 . .
O1 C39 H39B 110.9 . .
C40 C39 H39B 110.9 . .
H39A C39 H39B 109.0 . .
C39 C40 H40A 109.5 . .
C39 C40 H40B 109.5 . .
H40A C40 H40B 109.5 . .
C39 C40 H40C 109.5 . .
H40A C40 H40C 109.5 . .
H40B C40 H40C 109.5 . .
C38' C37' H37D 109.5 . .
C38' C37' H37E 109.5 . .
H37D C37' H37E 109.5 . .
C38' C37' H37F 109.5 . .
H37D C37' H37F 109.5 . .
H37E C37' H37F 109.5 . .
O1 C38' C37' 109.3(19) . .
O1 C38' H38C 109.8 . .
C37' C38' H38C 109.8 . .
O1 C38' H38D 109.8 . .
C37' C38' H38D 109.8 . .
H38C C38' H38D 108.3 . .
O1 C39' C40' 108.0(18) . .
O1 C39' Na2 41.6(8) . .
C40' C39' Na2 66.7(12) . .
O1 C39' H39C 110.1 . .
C40' C39' H39C 110.1 . .
Na2 C39' H39C 129.7 . .
O1 C39' H39D 110.1 . .
C40' C39' H39D 110.1 . .
Na2 C39' H39D 119.9 . .
H39C C39' H39D 108.4 . .
C39' C40' Na2 83.1(12) . .
C39' C40' H40D 109.5 . .
Na2 C40' H40D 166.1 . .
C39' C40' H40E 109.5 . .
Na2 C40' H40E 59.2 . .
H40D C40' H40E 109.5 . .
C39' C40' H40F 109.5 . .
Na2 C40' H40F 70.2 . .
H40D C40' H40F 109.5 . .
H40E C40' H40F 109.5 . .

loop_
_geom_bond_atom_site_label_1
_geom_bond_atom_site_label_2
_geom_bond_distance
_geom_bond_site_symmetry_2
Zr1 C19 2.358(11) .
Zr1 C1 2.384(10) .
Zr1 C5 2.413(11) .
Zr1 C2 2.443(10) .
Zr1 C12 2.470(10) .
Zr1 C11 2.498(10) .
Zr1 C10 2.528(10) .
Zr1 C13 2.541(11) .
Zr1 C3 2.581(10) .
Zr1 C4 2.584(11) .
Zr1 C14 2.616(9) .
Zr1 Zr2 3.2930(16) .
Zr1 H1 1.86(11) .
Zr2 C1 2.335(11) .
Zr2 C19 2.397(10) .
Zr2 C20 2.432(9) .
Zr2 C23 2.439(11) .
Zr2 C30 2.454(9) .
Zr2 C29 2.473(10) .
Zr2 C21 2.553(11) .
Zr2 C22 2.538(12) .
Zr2 C31 2.556(10) .
Zr2 C28 2.571(11) .
Zr2 C32 2.602(10) .
Zr2 Na2 3.279(5) .
Zr2 H2 1.85(13) .
Na1 C19 2.588(10) .
Na1 C23 2.617(11) 2
Na1 C22 2.659(10) 2
Na1 C20 2.863(10) .
Na1 C21 2.864(11) 2
Na1 C19 2.869(12) 2
Na1 C20 2.908(11) 2
Na1 Na1 3.236(8) 2
Na1 H1 2.13(11) .
Na2 O1 2.220(9) .
Na2 C1 2.445(11) .
Na2 C40' 2.83(2) .
Na2 C37 2.84(3) .
Na2 C2 2.851(11) .
Na2 C38 3.01(3) .
Na2 C39' 3.06(3) .
Na2 H2 1.95(11) .
C1 C5 1.433(15) .
C1 C2 1.476(14) .
C2 C3 1.429(14) .
C2 H2A 1.0000 .
C3 C4 1.393(15) .
C3 C6 1.541(14) .
C4 C5 1.414(15) .
C4 H4A 1.0000 .
C5 H5A 1.0000 .
C6 C8 1.535(15) .
C6 C9 1.527(15) .
C6 C7 1.543(15) .
C7 H7A 0.9800 .
C7 H7B 0.9800 .
C7 H7C 0.9800 .
C8 H8A 0.9800 .
C8 H8B 0.9800 .
C8 H8C 0.9800 .
C9 H9A 0.9800 .
C9 H9B 0.9800 .
C9 H9C 0.9800 .
C10 C14 1.393(14) .
C10 C11 1.414(14) .
C10 H10A 1.0000 .
C11 C12 1.405(14) .
C11 H11A 1.0000 .
C12 C13 1.435(15) .
C12 H12A 1.0000 .
C13 C14 1.428(15) .
C13 H13A 1.0000 .
C14 C15 1.520(14) .
C15 C16 1.521(15) .
C15 C17 1.525(16) .
C15 C18 1.532(16) .
C16 H16A 0.9800 .
C16 H16B 0.9800 .
C16 H16C 0.9800 .
C17 H17A 0.9800 .
C17 H17B 0.9800 .
C17 H17C 0.9800 .
C18 H18A 0.9800 .
C18 H18B 0.9800 .
C18 H18C 0.9800 .
C19 C23 1.429(14) .
C19 C20 1.492(14) .
C19 Na1 2.869(12) 2
C20 C21 1.427(13) .
C20 Na1 2.908(11) 2
C20 H20A 1.0000 .
C21 C22 1.381(15) .
C21 C24 1.529(15) .
C21 Na1 2.864(11) 2
C22 C23 1.417(14) .
C22 Na1 2.658(10) 2
C22 H22A 0.94(8) .
C23 Na1 2.617(11) 2
C23 H23A 0.95(9) .
C24 C25 1.525(15) .
C24 C26 1.528(16) .
C24 C27 1.545(14) .
C25 H25A 0.9800 .
C25 H25B 0.9800 .
C25 H25C 0.9800 .
C26 H26A 0.9800 .
C26 H26B 0.9800 .
C26 H26C 0.9800 .
C27 H27A 0.9800 .
C27 H27B 0.9800 .
C27 H27C 0.9800 .
C28 C29 1.391(15) .
C28 C32 1.416(15) .
C28 H28A 1.0000 .
C29 C30 1.382(14) .
C29 H29A 1.0000 .
C30 C31 1.418(15) .
C30 H30A 1.0000 .
C31 C32 1.426(15) .
C31 H31A 1.0000 .
C32 C33 1.531(15) .
C33 C36 1.518(17) .
C33 C34 1.532(15) .
C33 C35 1.540(16) .
C34 H34A 0.9800 .
C34 H34B 0.9800 .
C34 H34C 0.9800 .
C35 H35A 0.9800 .
C35 H35B 0.9800 .
C35 H35C 0.9800 .
C36 H36A 0.9800 .
C36 H36B 0.9800 .
C36 H36C 0.9800 .
O1 C38' 1.39(2) .
O1 C39 1.41(3) .
O1 C39' 1.40(2) .
O1 C38 1.49(3) .
C37 C38 1.52(4) .
C37 H37A 0.9800 .
C37 H37B 0.9800 .
C37 H37C 0.9800 .
C38 H38A 0.9900 .
C38 H38B 0.9900 .
C39 C40 1.46(4) .
C39 H39A 0.9900 .
C39 H39B 0.9900 .
C40 H40A 0.9800 .
C40 H40B 0.9800 .
C40 H40C 0.9800 .
C37' C38' 1.51(3) .
C37' H37D 0.9800 .
C37' H37E 0.9800 .
C37' H37F 0.9800 .
C38' H38C 0.9900 .
C38' H38D 0.9900 .
C39' C40' 1.55(3) .
C39' H39C 0.9900 .
C39' H39D 0.9900 .
C40' H40D 0.9800 .
C40' H40E 0.9800 .
C40' H40F 0.9800 .
